data_7054879
loop_
_publ_author_name
'Kim, Jee Eon'
'Carroll, Patrick J.'
'Schelter, Eric J.'

_publ_section_title
;
 Structural variation in cerium aryloxide complexes templated by
 hemilabile K+--amine interactions
;
_journal_issue 8
_journal_name_full 'New J. Chem.'
_journal_page_first 6076
_journal_paper_doi 10.1039/C5NJ00848D
_journal_volume 39
_journal_year 2015
_chemical_formula_sum 'C49.5 H76 Ce K N6 O4'
_chemical_formula_weight 998.38
_space_group_IT_number 2
_symmetry_cell_setting triclinic
_symmetry_Int_Tables_number 2
_symmetry_space_group_name_Hall '-P 1'
_symmetry_space_group_name_H-M 'P -1'
_atom_sites_solution_hydrogens geom
_atom_sites_solution_primary direct
_audit_creation_method SHELXL-97
_audit_update_record
;
2015-05-21 deposited with the CCDC.
2015-05-26 downloaded from the CCDC.
;
_cell_angle_alpha 94.568(3)
_cell_angle_beta 100.046(2)
_cell_angle_gamma 110.486(3)
_cell_formula_units_Z 2
_cell_length_a 10.5168(5)
_cell_length_b 14.2353(7)
_cell_length_c 19.0676(10)
_cell_measurement_temperature 100(1)
_cell_volume 2602.3(2)
_computing_data_collection 'Bruker APEX2'
_computing_data_reduction 'Bruker SAINT'
_computing_structure_refinement 'SHELXL-97 (Sheldrick, 2008)'
_computing_structure_solution 'SHELXS-97 (Sheldrick, 2008)'
_diffrn_ambient_temperature 100(1)
_diffrn_measured_fraction_theta_full 0.977
_diffrn_measured_fraction_theta_max 0.977
_diffrn_measurement_device 'CCD Area Detector'
_diffrn_measurement_device_type 'Bruker APEXII'
_diffrn_measurement_method 'phi and omega scans'
_diffrn_radiation_monochromator graphite
_diffrn_radiation_source 'sealed tube'
_diffrn_radiation_type MoK\a
_diffrn_radiation_wavelength 0.71073
_diffrn_reflns_av_R_equivalents 0.0226
_diffrn_reflns_av_unetI/netI 0.0166
_diffrn_reflns_limit_h_max 13
_diffrn_reflns_limit_h_min -13
_diffrn_reflns_limit_k_max 18
_diffrn_reflns_limit_k_min -18
_diffrn_reflns_limit_l_max 24
_diffrn_reflns_limit_l_min -24
_diffrn_reflns_number 76235
_diffrn_reflns_theta_full 27.53
_diffrn_reflns_theta_max 27.53
_diffrn_reflns_theta_min 1.55
_exptl_absorpt_coefficient_mu 1.000
_exptl_absorpt_correction_T_max 0.7456
_exptl_absorpt_correction_T_min 0.6770
_exptl_absorpt_correction_type multi-scan
_exptl_absorpt_process_details '(SADABS; Sheldrick, 2007)'
_exptl_crystal_density_diffrn 1.274
_exptl_crystal_density_method 'not measured'
_exptl_crystal_description prism
_exptl_crystal_F_000 1048
_exptl_crystal_size_max 0.34
_exptl_crystal_size_mid 0.28
_exptl_crystal_size_min 0.16
_refine_diff_density_max 1.057
_refine_diff_density_min -0.369
_refine_diff_density_rms 0.068
_refine_ls_extinction_method none
_refine_ls_goodness_of_fit_ref 1.088
_refine_ls_hydrogen_treatment constr
_refine_ls_matrix_type full
_refine_ls_number_parameters 620
_refine_ls_number_reflns 11727
_refine_ls_number_restraints 279
_refine_ls_restrained_S_all 1.082
_refine_ls_R_factor_all 0.0294
_refine_ls_R_factor_gt 0.0262
_refine_ls_shift/su_max 0.001
_refine_ls_shift/su_mean 0.000
_refine_ls_structure_factor_coef Fsqd
_refine_ls_weighting_details 'calc w=1/[\s^2^(Fo^2^)+(0.0213P)^2^+3.5889P] where P=(Fo^2^+2Fc^2^)/3'
_refine_ls_weighting_scheme calc
_refine_ls_wR_factor_gt 0.0633
_refine_ls_wR_factor_ref 0.0650
_reflns_number_gt 10971
_reflns_number_total 11727
_reflns_threshold_expression >2sigma(I)
_cod_data_source_file c5nj00848d2.cif
_cod_data_source_block Ce(OH)-UP4428
_cod_depositor_comments 'Adding full bibliography for 7054872--7054879.cif.'
_cod_original_sg_symbol_H-M 'P -1       '
_cod_original_formula_sum 'C49.50 H76 Ce K N6 O4'
_cod_database_code 7054879

loop_
_symmetry_equiv_pos_as_xyz
'x, y, z'
'-x, -y, -z'

loop_
_atom_site_label
_atom_site_type_symbol
_atom_site_fract_x
_atom_site_fract_y
_atom_site_fract_z
_atom_site_U_iso_or_equiv
_atom_site_adp_type
_atom_site_occupancy
_atom_site_symmetry_multiplicity
_atom_site_calc_flag
_atom_site_refinement_flags
_atom_site_disorder_assembly
_atom_site_disorder_group
Ce1 Ce 0.745362(11) 0.645635(9) 0.263973(6) 0.01643(4) Uani 1 1 d . . .
K1 K 0.39438(4) 0.63385(3) 0.25721(2) 0.01987(9) Uani 1 1 d . . .
O1 O 0.63977(15) 0.68002(11) 0.35583(8) 0.0210(3) Uani 1 1 d . . .
O2 O 0.62121(14) 0.72947(10) 0.19571(7) 0.0182(3) Uani 1 1 d . . .
O3 O 0.52462(14) 0.51099(10) 0.22585(8) 0.0190(3) Uani 1 1 d . . .
O4 O 0.96881(15) 0.65780(12) 0.27172(8) 0.0264(3) Uani 1 1 d . . .
N1 N 0.89153(18) 0.83943(14) 0.33457(10) 0.0239(4) Uani 1 1 d . . .
N2 N 0.3358(2) 0.58224(15) 0.39505(10) 0.0291(4) Uani 1 1 d . . .
N3 N 0.75640(17) 0.61020(13) 0.12447(9) 0.0188(3) Uani 1 1 d . . .
N4 N 0.38941(18) 0.82181(13) 0.21582(10) 0.0219(4) Uani 1 1 d . . .
N5 N 0.75230(18) 0.48285(14) 0.33082(9) 0.0209(3) Uani 1 1 d . . .
N6 N 0.19780(18) 0.46718(14) 0.15087(10) 0.0216(4) Uani 1 1 d . . .
C1 C 0.6385(2) 0.75045(16) 0.40539(11) 0.0202(4) Uani 1 1 d . . .
C2 C 0.7177(2) 0.85466(16) 0.40764(11) 0.0222(4) Uani 1 1 d . . .
C3 C 0.7138(2) 0.92585(17) 0.46071(12) 0.0272(5) Uani 1 1 d . . .
H3 H 0.7670 0.9939 0.4620 0.036 Uiso 1 1 calc R . .
C4 C 0.6337(3) 0.8993(2) 0.51200(13) 0.0327(5) Uani 1 1 d . . .
C5 C 0.5549(2) 0.79714(19) 0.50877(12) 0.0299(5) Uani 1 1 d . . .
H5 H 0.5004 0.7778 0.5425 0.040 Uiso 1 1 calc R . .
C6 C 0.5547(2) 0.72276(17) 0.45683(11) 0.0234(4) Uani 1 1 d . . .
C7 C 0.7958(2) 0.89026(16) 0.34948(12) 0.0246(4) Uani 1 1 d . . .
H7a H 0.7285 0.8810 0.3052 0.033 Uiso 1 1 calc R . .
H7b H 0.8492 0.9625 0.3628 0.033 Uiso 1 1 calc R . .
C8 C 0.9891(2) 0.8441(2) 0.40128(13) 0.0354(6) Uani 1 1 d . . .
H8a H 1.0532 0.8138 0.3904 0.053 Uiso 1 1 calc R . .
H8b H 0.9384 0.8080 0.4343 0.053 Uiso 1 1 calc R . .
H8c H 1.0395 0.9137 0.4228 0.053 Uiso 1 1 calc R . .
C9 C 0.9687(3) 0.89208(19) 0.28270(14) 0.0356(6) Uani 1 1 d . . .
H9a H 1.0215 0.9617 0.3033 0.053 Uiso 1 1 calc R . .
H9b H 0.9044 0.8891 0.2394 0.053 Uiso 1 1 calc R . .
H9c H 1.0306 0.8598 0.2716 0.053 Uiso 1 1 calc R . .
C10 C 0.6323(3) 0.9787(2) 0.56955(15) 0.0449(7) Uani 1 1 d . . .
H10a H 0.6953 0.9814 0.6133 0.067 Uiso 1 1 calc R . .
H10b H 0.5401 0.9611 0.5781 0.067 Uiso 1 1 calc R . .
H10c H 0.6606 1.0437 0.5537 0.067 Uiso 1 1 calc R . .
C11 C 0.4630(2) 0.61350(17) 0.45230(11) 0.0246(4) Uani 1 1 d . . .
H11a H 0.5150 0.5710 0.4433 0.033 Uiso 1 1 calc R . .
H11b H 0.4371 0.6028 0.4982 0.033 Uiso 1 1 calc R . .
C12 C 0.2442(3) 0.6333(2) 0.41226(15) 0.0399(6) Uani 1 1 d . . .
H12a H 0.1633 0.6132 0.3738 0.060 Uiso 1 1 calc R . .
H12b H 0.2925 0.7054 0.4181 0.060 Uiso 1 1 calc R . .
H12c H 0.2165 0.6149 0.4562 0.060 Uiso 1 1 calc R . .
C13 C 0.2640(3) 0.4719(2) 0.38649(16) 0.0438(7) Uani 1 1 d . . .
H13a H 0.2400 0.4532 0.4311 0.066 Uiso 1 1 calc R . .
H13b H 0.3240 0.4391 0.3734 0.066 Uiso 1 1 calc R . .
H13c H 0.1809 0.4512 0.3494 0.066 Uiso 1 1 calc R . .
C14 C 0.5739(2) 0.74204(15) 0.12948(11) 0.0175(4) Uani 1 1 d . . .
C15 C 0.5788(2) 0.68180(15) 0.06806(11) 0.0182(4) Uani 1 1 d . . .
C16 C 0.5333(2) 0.70018(17) -0.00088(11) 0.0233(4) Uani 1 1 d . . .
H16 H 0.5398 0.6609 -0.0405 0.031 Uiso 1 1 calc R . .
C17 C 0.4785(2) 0.77504(19) -0.01273(12) 0.0281(5) Uani 1 1 d . . .
C18 C 0.4703(2) 0.83195(17) 0.04789(12) 0.0254(4) Uani 1 1 d . . .
H18 H 0.4330 0.8818 0.0415 0.034 Uiso 1 1 calc R . .
C19 C 0.5157(2) 0.81734(15) 0.11782(11) 0.0201(4) Uani 1 1 d . . .
C20 C 0.6224(2) 0.59197(15) 0.07495(11) 0.0179(4) Uani 1 1 d . . .
H20a H 0.5501 0.5397 0.0907 0.024 Uiso 1 1 calc R . .
H20b H 0.6267 0.5652 0.0274 0.024 Uiso 1 1 calc R . .
C21 C 0.8698(2) 0.69084(19) 0.10497(12) 0.0272(5) Uani 1 1 d . . .
H21a H 0.9558 0.7010 0.1374 0.041 Uiso 1 1 calc R . .
H21b H 0.8521 0.7526 0.1081 0.041 Uiso 1 1 calc R . .
H21c H 0.8759 0.6718 0.0566 0.041 Uiso 1 1 calc R . .
C22 C 0.7825(2) 0.51519(18) 0.12046(12) 0.0278(5) Uani 1 1 d . . .
H22a H 0.7899 0.4959 0.0724 0.042 Uiso 1 1 calc R . .
H22b H 0.7070 0.4627 0.1328 0.042 Uiso 1 1 calc R . .
H22c H 0.8676 0.5249 0.1536 0.042 Uiso 1 1 calc R . .
C23 C 0.4285(3) 0.7920(2) -0.08842(13) 0.0423(7) Uani 1 1 d . . .
H23a H 0.4725 0.7659 -0.1210 0.063 Uiso 1 1 calc R . .
H23b H 0.4519 0.8634 -0.0893 0.063 Uiso 1 1 calc R . .
H23c H 0.3295 0.7575 -0.1028 0.063 Uiso 1 1 calc R . .
C24 C 0.5026(2) 0.87967(15) 0.18153(11) 0.0217(4) Uani 1 1 d . . .
H24a H 0.5898 0.9043 0.2169 0.029 Uiso 1 1 calc R . .
H24b H 0.4851 0.9381 0.1661 0.029 Uiso 1 1 calc R . .
C25 C 0.2539(2) 0.80281(18) 0.16992(13) 0.0291(5) Uani 1 1 d . . .
H25a H 0.1819 0.7639 0.1924 0.044 Uiso 1 1 calc R . .
H25b H 0.2462 0.7657 0.1241 0.044 Uiso 1 1 calc R . .
H25c H 0.2444 0.8663 0.1630 0.044 Uiso 1 1 calc R . .
C26 C 0.4009(3) 0.87743(19) 0.28583(12) 0.0310(5) Uani 1 1 d . . .
H26a H 0.3987 0.9432 0.2798 0.046 Uiso 1 1 calc R . .
H26b H 0.4869 0.8850 0.3173 0.046 Uiso 1 1 calc R . .
H26c H 0.3245 0.8406 0.3064 0.046 Uiso 1 1 calc R . .
C27 C 0.4582(2) 0.41275(15) 0.22440(11) 0.0180(4) Uani 1 1 d . . .
C28 C 0.5048(2) 0.36046(16) 0.27716(11) 0.0214(4) Uani 1 1 d . . .
C29 C 0.4384(2) 0.25568(17) 0.27205(13) 0.0283(5) Uani 1 1 d . . .
H29 H 0.4712 0.2224 0.3067 0.038 Uiso 1 1 calc R . .
C30 C 0.3246(3) 0.19932(17) 0.21683(14) 0.0312(5) Uani 1 1 d . . .
C31 C 0.2740(2) 0.25213(16) 0.16797(13) 0.0265(5) Uani 1 1 d . . .
H31 H 0.1958 0.2163 0.1318 0.035 Uiso 1 1 calc R . .
C32 C 0.3364(2) 0.35693(15) 0.17141(11) 0.0202(4) Uani 1 1 d . . .
C33 C 0.6149(2) 0.41923(17) 0.34308(11) 0.0223(4) Uani 1 1 d . . .
H33a H 0.5798 0.4628 0.3690 0.030 Uiso 1 1 calc R . .
H33b H 0.6287 0.3714 0.3742 0.030 Uiso 1 1 calc R . .
C34 C 0.8162(2) 0.41979(18) 0.29690(13) 0.0285(5) Uani 1 1 d . . .
H34a H 0.9035 0.4624 0.2880 0.043 Uiso 1 1 calc R . .
H34b H 0.7555 0.3822 0.2521 0.043 Uiso 1 1 calc R . .
H34c H 0.8312 0.3735 0.3284 0.043 Uiso 1 1 calc R . .
C35 C 0.8423(2) 0.53631(19) 0.40125(12) 0.0292(5) Uani 1 1 d . . .
H35a H 0.8548 0.4876 0.4311 0.044 Uiso 1 1 calc R . .
H35b H 0.7999 0.5764 0.4241 0.044 Uiso 1 1 calc R . .
H35c H 0.9311 0.5797 0.3945 0.044 Uiso 1 1 calc R . .
C36 C 0.2588(3) 0.08503(19) 0.20937(18) 0.0478(7) Uani 1 1 d . . .
H36a H 0.3148 0.0551 0.1883 0.072 Uiso 1 1 calc R . .
H36b H 0.1674 0.0619 0.1790 0.072 Uiso 1 1 calc R . .
H36c H 0.2522 0.0655 0.2561 0.072 Uiso 1 1 calc R . .
C37 C 0.2736(2) 0.41070(16) 0.11916(11) 0.0198(4) Uani 1 1 d . . .
H37a H 0.3470 0.4577 0.1006 0.026 Uiso 1 1 calc R . .
H37b H 0.2100 0.3611 0.0788 0.026 Uiso 1 1 calc R . .
C38 C 0.0768(2) 0.3982(2) 0.17272(14) 0.0329(5) Uani 1 1 d . . .
H38a H 0.0289 0.4364 0.1927 0.049 Uiso 1 1 calc R . .
H38b H 0.1066 0.3618 0.2083 0.049 Uiso 1 1 calc R . .
H38c H 0.0154 0.3509 0.1315 0.049 Uiso 1 1 calc R . .
C39 C 0.1542(3) 0.52490(19) 0.09783(14) 0.0314(5) Uani 1 1 d . . .
H39a H 0.0923 0.4790 0.0562 0.047 Uiso 1 1 calc R . .
H39b H 0.2344 0.5702 0.0840 0.047 Uiso 1 1 calc R . .
H39c H 0.1074 0.5634 0.1186 0.047 Uiso 1 1 calc R . .
C40 C 0.8825(3) 0.1483(2) 0.27667(19) 0.0367(12) Uani 0.55 1 d PGU A 1
C41 C 0.7622(4) 0.1408(5) 0.3010(2) 0.0511(16) Uani 0.55 1 d PGU A 1
H41 H 0.6763 0.1156 0.2689 0.068 Uiso 0.55 1 calc PR A 1
C42 C 0.7707(6) 0.1712(7) 0.3737(3) 0.066(3) Uani 0.55 1 d PGU A 1
H42 H 0.6905 0.1661 0.3899 0.088 Uiso 0.55 1 calc PR A 1
C43 C 0.8994(7) 0.2090(5) 0.4219(2) 0.071(2) Uani 0.55 1 d PGU A 1
H43 H 0.9051 0.2292 0.4703 0.094 Uiso 0.55 1 calc PR A 1
C44 C 1.0197(5) 0.2165(3) 0.3975(2) 0.0652(19) Uani 0.55 1 d PGU A 1
H44 H 1.1056 0.2418 0.4297 0.087 Uiso 0.55 1 calc PR A 1
C45 C 1.0112(4) 0.1862(3) 0.3249(2) 0.062(2) Uani 0.55 1 d PGU A 1
H45 H 1.0914 0.1912 0.3086 0.083 Uiso 0.55 1 calc PR A 1
C46 C 0.8731(5) 0.1148(4) 0.19651(19) 0.0576(15) Uani 0.55 1 d PGU A 1
H46a H 0.7778 0.0908 0.1709 0.086 Uiso 0.55 1 calc PR A 1
H46b H 0.9082 0.0613 0.1921 0.086 Uiso 0.55 1 calc PR A 1
H46c H 0.9273 0.1714 0.1766 0.086 Uiso 0.55 1 calc PR A 1
C40' C 0.9934(5) 0.1901(4) 0.3572(3) 0.060(2) Uani 0.45 1 d PGU B 2
C41' C 0.9607(6) 0.1678(4) 0.2822(3) 0.071(2) Uani 0.45 1 d PGU B 2
H41' H 1.0297 0.1687 0.2574 0.094 Uiso 0.45 1 calc PR B 2
C42' C 0.8246(7) 0.1442(5) 0.2444(3) 0.067(2) Uani 0.45 1 d PGU B 2
H42' H 0.8029 0.1294 0.1944 0.089 Uiso 0.45 1 calc PR B 2
C43' C 0.7212(6) 0.1429(6) 0.2816(4) 0.079(3) Uani 0.45 1 d PGU B 2
H43' H 0.6305 0.1272 0.2564 0.105 Uiso 0.45 1 calc PR B 2
C44' C 0.7538(6) 0.1652(8) 0.3567(4) 0.055(2) Uani 0.45 1 d PGU B 2
H44' H 0.6849 0.1643 0.3815 0.073 Uiso 0.45 1 calc PR B 2
C45' C 0.8899(7) 0.1887(6) 0.3945(3) 0.065(2) Uani 0.45 1 d PGU B 2
H45' H 0.9117 0.2036 0.4445 0.087 Uiso 0.45 1 calc PR B 2
C46' C 1.1436(5) 0.2161(6) 0.3990(5) 0.098(4) Uani 0.45 1 d PGU B 2
H46a' H 1.1483 0.2293 0.4497 0.148 Uiso 0.45 1 calc PR B 2
H46b' H 1.2044 0.2751 0.3841 0.148 Uiso 0.45 1 calc PR B 2
H46c' H 1.1718 0.1600 0.3891 0.148 Uiso 0.45 1 calc PR B 2
C47 C 1.0775(4) 0.9953(3) -0.0003(3) 0.0532(15) Uani 0.50 1 d PGU C -1
C48 C 0.9660(4) 0.9198(3) 0.0169(3) 0.051(2) Uani 0.50 1 d PGU C -1
H48 H 0.9711 0.8570 0.0234 0.068 Uiso 0.50 1 calc PR C -1
C48' C 1.0699(4) 1.0894(3) -0.0101(3) 0.057(2) Uani 0.50 1 d PGU C -1
H48' H 1.1442 1.1398 -0.0216 0.075 Uiso 0.50 1 calc PR C -1
C49 C 0.8469(4) 0.9384(3) 0.0243(3) 0.0559(16) Uani 0.50 1 d PGU C -1
H49 H 0.7726 0.8880 0.0357 0.074 Uiso 0.50 1 calc PR C -1
C50 C 0.8393(5) 1.0325(4) 0.0145(3) 0.069(2) Uani 0.50 1 d PGU C -1
H50 H 0.7599 1.0449 0.0194 0.092 Uiso 0.50 1 calc PR C -1
C50' C 1.2090(5) 0.9748(5) -0.0085(4) 0.090(4) Uani 0.50 1 d PGU C -1
H50a' H 1.1974 0.9069 0.0000 0.136 Uiso 0.50 1 calc PR C -1
H50b' H 1.2878 1.0223 0.0259 0.136 Uiso 0.50 1 calc PR C -1
H50c' H 1.2237 0.9823 -0.0563 0.136 Uiso 0.50 1 calc PR C -1
C51 C 0.9508(5) 1.1080(3) -0.0027(3) 0.0675(19) Uani 0.50 1 d PGU C -1
H51 H 0.9458 1.1708 -0.0093 0.090 Uiso 0.50 1 calc PR C -1
H4 H 1.0636 0.6743 0.2822 0.040 Uiso 1 1 d . D -1

loop_
_atom_site_aniso_label
_atom_site_aniso_U_11
_atom_site_aniso_U_22
_atom_site_aniso_U_33
_atom_site_aniso_U_23
_atom_site_aniso_U_13
_atom_site_aniso_U_12
Ce1 0.01638(6) 0.02032(6) 0.01379(6) 0.00517(4) 0.00457(4) 0.00708(4)
K1 0.0213(2) 0.0218(2) 0.0193(2) 0.00528(16) 0.00702(16) 0.00960(17)
O1 0.0252(7) 0.0216(7) 0.0166(7) 0.0028(6) 0.0073(6) 0.0076(6)
O2 0.0208(7) 0.0197(7) 0.0151(7) 0.0042(5) 0.0043(5) 0.0083(6)
O3 0.0202(7) 0.0185(7) 0.0193(7) 0.0057(5) 0.0051(6) 0.0074(6)
O4 0.0193(7) 0.0358(9) 0.0254(8) 0.0091(7) 0.0060(6) 0.0103(6)
N1 0.0217(9) 0.0262(9) 0.0200(9) 0.0046(7) 0.0048(7) 0.0039(7)
N2 0.0251(9) 0.0354(11) 0.0218(9) 0.0052(8) 0.0085(8) 0.0035(8)
N3 0.0170(8) 0.0234(9) 0.0190(8) 0.0067(7) 0.0059(7) 0.0096(7)
N4 0.0245(9) 0.0236(9) 0.0207(9) 0.0016(7) 0.0062(7) 0.0125(7)
N5 0.0210(8) 0.0276(9) 0.0180(8) 0.0084(7) 0.0062(7) 0.0118(7)
N6 0.0218(8) 0.0251(9) 0.0233(9) 0.0075(7) 0.0081(7) 0.0126(7)
C1 0.0201(9) 0.0267(10) 0.0138(9) 0.0021(8) 0.0013(7) 0.0101(8)
C2 0.0216(10) 0.0265(11) 0.0164(10) 0.0004(8) 0.0006(8) 0.0086(8)
C3 0.0256(11) 0.0265(11) 0.0245(11) -0.0026(9) -0.0008(9) 0.0080(9)
C4 0.0299(12) 0.0392(13) 0.0247(12) -0.0103(10) 0.0024(9) 0.0124(10)
C5 0.0275(11) 0.0424(13) 0.0188(11) -0.0025(9) 0.0071(9) 0.0124(10)
C6 0.0243(10) 0.0307(11) 0.0157(10) 0.0031(8) 0.0043(8) 0.0110(9)
C7 0.0287(11) 0.0208(10) 0.0204(10) 0.0021(8) 0.0032(8) 0.0056(9)
C8 0.0219(11) 0.0490(15) 0.0285(12) -0.0001(11) -0.0016(9) 0.0096(11)
C9 0.0386(13) 0.0280(12) 0.0365(14) 0.0072(10) 0.0186(11) 0.0025(10)
C10 0.0405(15) 0.0490(16) 0.0375(15) -0.0181(12) 0.0118(12) 0.0109(13)
C11 0.0283(11) 0.0325(11) 0.0162(10) 0.0066(8) 0.0101(8) 0.0118(9)
C12 0.0274(12) 0.0564(17) 0.0372(14) 0.0148(13) 0.0101(11) 0.0141(12)
C13 0.0393(14) 0.0395(15) 0.0394(15) 0.0036(12) 0.0150(12) -0.0040(12)
C14 0.0158(9) 0.0180(9) 0.0183(9) 0.0056(7) 0.0049(7) 0.0049(7)
C15 0.0160(9) 0.0201(9) 0.0191(10) 0.0047(8) 0.0050(7) 0.0067(7)
C16 0.0246(10) 0.0303(11) 0.0188(10) 0.0058(8) 0.0066(8) 0.0135(9)
C17 0.0321(12) 0.0382(13) 0.0210(11) 0.0111(9) 0.0061(9) 0.0200(10)
C18 0.0286(11) 0.0288(11) 0.0258(11) 0.0105(9) 0.0074(9) 0.0169(9)
C19 0.0209(10) 0.0198(9) 0.0207(10) 0.0054(8) 0.0055(8) 0.0079(8)
C20 0.0172(9) 0.0205(9) 0.0158(9) 0.0020(7) 0.0046(7) 0.0066(8)
C21 0.0180(10) 0.0416(13) 0.0204(10) 0.0085(9) 0.0055(8) 0.0076(9)
C22 0.0332(12) 0.0331(12) 0.0251(11) 0.0055(9) 0.0062(9) 0.0219(10)
C23 0.0597(18) 0.0620(18) 0.0230(12) 0.0157(12) 0.0091(12) 0.0423(15)
C24 0.0231(10) 0.0172(9) 0.0247(11) 0.0032(8) 0.0029(8) 0.0083(8)
C25 0.0240(11) 0.0318(12) 0.0312(12) -0.0009(9) 0.0040(9) 0.0120(9)
C26 0.0392(13) 0.0383(13) 0.0221(11) 0.0002(10) 0.0069(10) 0.0232(11)
C27 0.0207(9) 0.0192(9) 0.0183(9) 0.0042(7) 0.0091(8) 0.0098(8)
C28 0.0237(10) 0.0224(10) 0.0230(10) 0.0073(8) 0.0103(8) 0.0113(8)
C29 0.0312(12) 0.0253(11) 0.0337(12) 0.0135(9) 0.0091(10) 0.0140(9)
C30 0.0337(12) 0.0182(10) 0.0423(14) 0.0071(9) 0.0084(10) 0.0096(9)
C31 0.0247(11) 0.0209(10) 0.0316(12) 0.0014(9) 0.0048(9) 0.0069(9)
C32 0.0216(10) 0.0213(10) 0.0208(10) 0.0039(8) 0.0088(8) 0.0094(8)
C33 0.0242(10) 0.0293(11) 0.0199(10) 0.0131(8) 0.0104(8) 0.0131(9)
C34 0.0317(12) 0.0336(12) 0.0309(12) 0.0129(10) 0.0131(10) 0.0201(10)
C35 0.0267(11) 0.0404(13) 0.0200(11) 0.0112(10) 0.0030(9) 0.0114(10)
C36 0.0486(16) 0.0198(12) 0.068(2) 0.0112(12) 0.0015(14) 0.0086(11)
C37 0.0188(9) 0.0225(10) 0.0178(10) 0.0024(8) 0.0052(8) 0.0066(8)
C38 0.0272(12) 0.0425(14) 0.0375(13) 0.0146(11) 0.0160(10) 0.0171(11)
C39 0.0316(12) 0.0347(12) 0.0342(13) 0.0122(10) 0.0071(10) 0.0183(10)
C40 0.041(3) 0.018(2) 0.044(3) 0.012(2) -0.001(2) 0.005(2)
C41 0.064(4) 0.029(3) 0.067(4) 0.019(3) 0.018(3) 0.020(3)
C42 0.090(6) 0.049(5) 0.062(4) 0.025(4) 0.014(4) 0.027(5)
C43 0.094(5) 0.041(4) 0.063(4) 0.024(4) -0.006(3) 0.015(4)
C44 0.087(5) 0.027(3) 0.052(4) 0.006(3) -0.010(3) -0.003(3)
C45 0.055(4) 0.035(3) 0.080(5) 0.017(4) 0.002(3) 0.001(3)
C46 0.064(4) 0.046(3) 0.060(3) 0.013(3) 0.010(3) 0.017(3)
C40' 0.041(4) 0.030(4) 0.105(7) 0.022(5) 0.003(4) 0.011(3)
C41' 0.108(7) 0.031(4) 0.064(5) 0.018(4) 0.001(5) 0.019(5)
C42' 0.089(6) 0.048(4) 0.072(6) 0.014(4) 0.027(4) 0.029(5)
C43' 0.100(7) 0.042(5) 0.093(6) 0.004(5) 0.021(5) 0.026(5)
C44' 0.069(5) 0.042(5) 0.079(6) 0.030(4) 0.031(4) 0.040(5)
C45' 0.070(5) 0.034(4) 0.102(7) 0.033(5) 0.031(5) 0.020(4)
C46' 0.068(5) 0.053(5) 0.157(10) 0.038(6) -0.021(6) 0.019(4)
C47 0.049(3) 0.049(3) 0.047(3) 0.025(3) 0.003(3) 0.000(3)
C48 0.042(4) 0.032(3) 0.057(5) 0.019(3) 0.001(3) -0.011(3)
C48' 0.052(4) 0.053(4) 0.054(5) 0.031(4) -0.002(3) 0.007(3)
C49 0.047(3) 0.051(3) 0.057(4) 0.013(3) 0.001(3) 0.006(3)
C50 0.058(5) 0.097(6) 0.064(5) 0.028(5) 0.011(4) 0.040(4)
C50' 0.056(5) 0.090(7) 0.133(10) 0.050(7) 0.031(6) 0.024(4)
C51 0.082(5) 0.042(3) 0.068(5) 0.018(3) -0.007(4) 0.018(3)

loop_
_atom_type_symbol
_atom_type_description
_atom_type_scat_dispersion_real
_atom_type_scat_dispersion_imag
_atom_type_scat_source
C C 0.0033 0.0016 'International Tables Vol C Tables 4.2.6.8 and 6.1.1.4'
H H 0.0000 0.0000 'International Tables Vol C Tables 4.2.6.8 and 6.1.1.4'
N N 0.0061 0.0033 'International Tables Vol C Tables 4.2.6.8 and 6.1.1.4'
O O 0.0106 0.0060 'International Tables Vol C Tables 4.2.6.8 and 6.1.1.4'
K K 0.2009 0.2494 'International Tables Vol C Tables 4.2.6.8 and 6.1.1.4'
Ce Ce -0.2486 2.6331 'International Tables Vol C Tables 4.2.6.8 and 6.1.1.4'

loop_
_geom_angle_atom_site_label_1
_geom_angle_atom_site_label_2
_geom_angle_atom_site_label_3
_geom_angle
O4 Ce1 O1 128.70(5)
O4 Ce1 O2 129.14(5)
O1 Ce1 O2 85.08(5)
O4 Ce1 O3 134.44(5)
O1 Ce1 O3 80.86(5)
O2 Ce1 O3 80.15(5)
O4 Ce1 N3 77.47(5)
O1 Ce1 N3 153.18(5)
O2 Ce1 N3 71.21(5)
O3 Ce1 N3 82.83(5)
O4 Ce1 N1 78.09(6)
O1 Ce1 N1 70.25(5)
O2 Ce1 N1 81.41(5)
O3 Ce1 N1 146.81(5)
N3 Ce1 N1 116.61(5)
O4 Ce1 N5 77.56(5)
O1 Ce1 N5 84.62(5)
O2 Ce1 N5 150.83(5)
O3 Ce1 N5 71.30(5)
N3 Ce1 N5 110.01(5)
N1 Ce1 N5 120.12(5)
O3 K1 O1 68.86(4)
O3 K1 O2 67.78(4)
O1 K1 O2 69.74(4)
O3 K1 N4 135.01(5)
O1 K1 N4 106.62(5)
O2 K1 N4 68.95(5)
O3 K1 N6 72.80(5)
O1 K1 N6 139.48(5)
O2 K1 N6 107.21(5)
N4 K1 N6 109.53(5)
O3 K1 N2 101.35(5)
O1 K1 N2 70.42(5)
O2 K1 N2 139.93(5)
N4 K1 N2 119.72(6)
N6 K1 N2 105.58(5)
C1 O1 Ce1 145.73(13)
C1 O1 K1 103.93(12)
Ce1 O1 K1 90.23(5)
C14 O2 Ce1 144.20(12)
C14 O2 K1 108.88(11)
Ce1 O2 K1 88.37(4)
C27 O3 Ce1 143.57(12)
C27 O3 K1 117.27(11)
Ce1 O3 K1 91.41(5)
C8 N1 C9 109.89(19)
C8 N1 C7 110.47(18)
C9 N1 C7 107.92(18)
C8 N1 Ce1 113.11(15)
C9 N1 Ce1 104.47(14)
C7 N1 Ce1 110.70(12)
C12 N2 C13 110.2(2)
C12 N2 C11 110.84(19)
C13 N2 C11 109.2(2)
C12 N2 K1 106.16(14)
C13 N2 K1 107.90(15)
C11 N2 K1 112.47(12)
C21 N3 C22 110.17(17)
C21 N3 C20 110.83(16)
C22 N3 C20 108.30(16)
C21 N3 Ce1 112.35(13)
C22 N3 Ce1 102.52(12)
C20 N3 Ce1 112.29(11)
C25 N4 C26 109.58(17)
C25 N4 C24 110.61(17)
C26 N4 C24 110.33(18)
C25 N4 K1 108.66(13)
C26 N4 K1 100.40(13)
C24 N4 K1 116.72(12)
C34 N5 C35 109.24(17)
C34 N5 C33 110.71(17)
C35 N5 C33 108.03(16)
C34 N5 Ce1 114.96(12)
C35 N5 Ce1 100.09(13)
C33 N5 Ce1 113.05(12)
C38 N6 C39 110.09(18)
C38 N6 C37 110.98(17)
C39 N6 C37 109.03(17)
C38 N6 K1 117.82(14)
C39 N6 K1 99.22(13)
C37 N6 K1 108.92(12)
O1 C1 C2 121.36(18)
O1 C1 C6 120.29(19)
C2 C1 C6 118.33(19)
C3 C2 C1 119.5(2)
C3 C2 C7 119.4(2)
C1 C2 C7 120.90(19)
C2 C3 C4 122.6(2)
C5 C4 C3 117.5(2)
C5 C4 C10 121.0(2)
C3 C4 C10 121.4(2)
C4 C5 C6 122.3(2)
C5 C6 C1 119.8(2)
C5 C6 C11 121.1(2)
C1 C6 C11 119.07(19)
N1 C7 C2 116.25(18)
N2 C11 C6 112.72(18)
O2 C14 C15 121.81(17)
O2 C14 C19 120.60(18)
C15 C14 C19 117.59(18)
C16 C15 C14 120.11(18)
C16 C15 C20 118.44(18)
C14 C15 C20 121.29(17)
C17 C16 C15 122.6(2)
C18 C17 C16 116.9(2)
C18 C17 C23 121.9(2)
C16 C17 C23 121.2(2)
C17 C18 C19 122.7(2)
C18 C19 C14 120.03(19)
C18 C19 C24 120.71(18)
C14 C19 C24 119.26(18)
N3 C20 C15 116.99(16)
N4 C24 C19 112.72(17)
O3 C27 C32 121.21(18)
O3 C27 C28 120.98(19)
C32 C27 C28 117.79(18)
C29 C28 C27 120.0(2)
C29 C28 C33 119.72(19)
C27 C28 C33 119.91(18)
C30 C29 C28 122.2(2)
C31 C30 C29 117.4(2)
C31 C30 C36 120.9(2)
C29 C30 C36 121.7(2)
C30 C31 C32 122.3(2)
C31 C32 C27 120.01(19)
C31 C32 C37 119.98(19)
C27 C32 C37 120.00(18)
N5 C33 C28 116.68(17)
N6 C37 C32 113.81(16)
C45 C40 C41 120.0
C45 C40 C46 120.0
C41 C40 C46 120.0
C42 C41 C40 120.0
C41 C42 C43 120.0
C44 C43 C42 120.0
C45 C44 C43 120.0
C40 C45 C44 120.0
C41' C40' C45' 120.0
C41' C40' C46' 120.0
C45' C40' C46' 120.0
C40' C41' C42' 120.0
C41' C42' C43' 120.0
C44' C43' C42' 120.0
C45' C44' C43' 120.0
C40' C45' C44' 120.0
C48' C47 C48 120.0
C48' C47 C50' 120.0
C48 C47 C50' 120.0
C47 C48 C49 120.0
C47 C48' C51 120.0
C50 C49 C48 120.0
C49 C50 C51 120.0
C50 C51 C48' 120.0

loop_
_geom_bond_atom_site_label_1
_geom_bond_atom_site_label_2
_geom_bond_distance
Ce1 O4 2.2725(15)
Ce1 O1 2.3373(14)
Ce1 O2 2.3598(13)
Ce1 O3 2.3804(14)
Ce1 N3 2.6979(17)
Ce1 N1 2.7393(19)
Ce1 N5 2.7488(17)
K1 O3 2.6623(15)
K1 O1 2.7480(15)
K1 O2 2.8064(14)
K1 N4 2.8643(18)
K1 N6 2.8900(19)
K1 N2 2.8953(19)
O1 C1 1.327(2)
O2 C14 1.324(2)
O3 C27 1.322(2)
N1 C8 1.469(3)
N1 C9 1.474(3)
N1 C7 1.481(3)
N2 C12 1.458(3)
N2 C13 1.466(3)
N2 C11 1.475(3)
N3 C21 1.464(3)
N3 C22 1.470(3)
N3 C20 1.478(2)
N4 C25 1.459(3)
N4 C26 1.460(3)
N4 C24 1.481(3)
N5 C34 1.468(3)
N5 C35 1.473(3)
N5 C33 1.483(3)
N6 C38 1.461(3)
N6 C39 1.464(3)
N6 C37 1.478(3)
C1 C2 1.417(3)
C1 C6 1.419(3)
C2 C3 1.390(3)
C2 C7 1.509(3)
C3 C4 1.390(3)
C4 C5 1.389(4)
C4 C10 1.517(3)
C5 C6 1.390(3)
C6 C11 1.502(3)
C14 C15 1.415(3)
C14 C19 1.422(3)
C15 C16 1.396(3)
C15 C20 1.509(3)
C16 C17 1.393(3)
C17 C18 1.391(3)
C17 C23 1.516(3)
C18 C19 1.393(3)
C19 C24 1.501(3)
C27 C32 1.415(3)
C27 C28 1.417(3)
C28 C29 1.395(3)
C28 C33 1.506(3)
C29 C30 1.392(3)
C30 C31 1.391(3)
C30 C36 1.512(3)
C31 C32 1.395(3)
C32 C37 1.504(3)
C40 C45 1.3949
C40 C41 1.3950
C40 C46 1.5401
C41 C42 1.3949
C42 C43 1.3950
C43 C44 1.3950
C44 C45 1.3950
C40' C41' 1.3948
C40' C45' 1.3950
C40' C46' 1.5401
C41' C42' 1.3950
C42' C43' 1.3951
C43' C44' 1.3951
C44' C45' 1.3950
C47 C48' 1.3949
C47 C48 1.3950
C47 C50' 1.5402
C48 C49 1.3951
C48' C51 1.3951
C49 C50 1.3950
C50 C51 1.3950
